data_4333498
loop_
_publ_author_name
'Holland, Lars'
'Shen, Wei-Zheng'
'Micklitz, Wolfgang'
'Lippert, Bernhard'

_publ_section_title
;
 Tetrakis- and Tris(1-Methyluracil) Complexes of PtII:&#x00A0; Formation
 and Properties of a Carbon-Bonded Nucleobase Species as Well as of
 Heternonuclear Derivatives
;
_journal_issue 26
_journal_name_full 'Inorganic Chemistry'
_journal_page_first 11356
_journal_page_last 11365
_journal_paper_doi 10.1021/ic701768a
_journal_volume 46
_journal_year 2007
_chemical_formula_moiety 'C20 H19 K2 N8 O17 Pt'
_chemical_formula_sum 'C20 H19 K2 N8 O17 Pt'
_chemical_formula_weight 916.72
_space_group_IT_number 14
_symmetry_cell_setting monoclinic
_symmetry_space_group_name_Hall '-P 2yn'
_symmetry_space_group_name_H-M 'P 1 21/n 1'
_audit_creation_date 2006-12-05T18:23:51-00:00
_audit_creation_method 'WinGX routine CIF_UPDATE'
_cell_angle_alpha 90
_cell_angle_beta 91.55(3)
_cell_angle_gamma 90
_cell_formula_units_Z 4
_cell_length_a 13.033(3)
_cell_length_b 20.015(4)
_cell_length_c 13.697(3)
_cell_measurement_reflns_used 1500
_cell_measurement_temperature 150(2)
_cell_measurement_theta_max 27.5
_cell_measurement_theta_min 3
_cell_volume 3571.6(13)
_computing_structure_refinement 'SHELXL-97 (Sheldrick, 1997)'
_computing_structure_solution 'SHELXS-97 (Sheldrick, 1990)'
_diffrn_measured_fraction_theta_full 0.998
_diffrn_measured_fraction_theta_max 0.998
_diffrn_measurement_device_type 'Nonius Kappa CCD'
_diffrn_measurement_method 'profile fitled'
_diffrn_radiation_type MoK\a
_diffrn_radiation_wavelength 0.71073
_diffrn_reflns_av_R_equivalents 0.0568
_diffrn_reflns_limit_h_max 0
_diffrn_reflns_limit_h_min -15
_diffrn_reflns_limit_k_max 23
_diffrn_reflns_limit_k_min -23
_diffrn_reflns_limit_l_max 16
_diffrn_reflns_limit_l_min -16
_diffrn_reflns_number 12333
_diffrn_reflns_theta_full 25.01
_diffrn_reflns_theta_max 25.01
_diffrn_reflns_theta_min 2.13
_diffrn_standards_number N/A
_exptl_absorpt_coefficient_mu 4.239
_exptl_absorpt_correction_T_max 0.6765
_exptl_absorpt_correction_T_min 0.3628
_exptl_absorpt_correction_type none
_exptl_crystal_colour colorless
_exptl_crystal_density_diffrn 1.705
_exptl_crystal_density_method 'not measured'
_exptl_crystal_description prisms
_exptl_crystal_F_000 1788
_exptl_crystal_size_max 0.3
_exptl_crystal_size_mid 0.1
_exptl_crystal_size_min 0.1
_refine_diff_density_max 1.637
_refine_diff_density_min -0.955
_refine_ls_extinction_method none
_refine_ls_goodness_of_fit_ref 0.838
_refine_ls_hydrogen_treatment noref
_refine_ls_matrix_type full
_refine_ls_number_parameters 451
_refine_ls_number_reflns 6285
_refine_ls_number_restraints 0
_refine_ls_restrained_S_all 0.838
_refine_ls_R_factor_gt 0.0454
_refine_ls_shift/su_max 0.001
_refine_ls_structure_factor_coef Fsqd
_refine_ls_weighting_details 'calc w=1/[\s^2^(Fo^2^)+(0.0473P)^2^+0.0000P] where P=(Fo^2^+2Fc^2^)/3'
_refine_ls_weighting_scheme calc
_refine_ls_wR_factor_ref 0.1038
_reflns_number_gt 3481
_reflns_number_total 6285
_reflns_threshold_expression >2sigma(I)
_cod_data_source_file ic701768asup1.cif
_cod_data_source_block 2780
_cod_depositor_comments
;
The following automatic conversions were performed:

'_symmetry_cell_setting' value 'Monoclinic' changed to 'monoclinic'
according to /home/saulius/struct/CIF-dictionaries/cif_core.dic
dictionary named 'cif_core.dic' version 2.4.2 from 2011-04-26.

Automatic conversion script
Id: cif_fix_values 1891 2012-01-12 08:04:46Z andrius 
;
_cod_original_cell_volume 3571.6(12)
_cod_original_sg_symbol_H-M P2(1)/n
_cod_database_code 4333498

loop_
_symmetry_equiv_pos_as_xyz
'x, y, z'
'-x+1/2, y+1/2, -z+1/2'
'-x, -y, -z'
'x-1/2, -y-1/2, z-1/2'

loop_
_atom_site_label
_atom_site_type_symbol
_atom_site_fract_x
_atom_site_fract_y
_atom_site_fract_z
_atom_site_U_iso_or_equiv
_atom_site_adp_type
_atom_site_occupancy
_atom_site_calc_flag
_atom_site_refinement_flags
_atom_site_disorder_group
_atom_site_disorder_assembly
Pt1 Pt 0.16596(2) 0.771046(17) 0.37559(2) 0.04655(13) Uani 1 d . . .
K1 K 0.15286(17) 0.94706(11) 0.38170(17) 0.0848(7) Uani 1 d . . .
K2 K 0.17997(16) 0.60213(11) 0.37087(16) 0.0790(6) Uani 1 d . . .
N1A N 0.0013(6) 0.8329(5) 0.1194(7) 0.078(2) Uani 1 d . . .
N1B N 0.3260(6) 0.8364(4) 0.6320(6) 0.075(2) Uani 1 d . . .
N1C N -0.0997(8) 0.8190(6) 0.5396(8) 0.113(3) Uani 1 d . . .
N1D N 0.4210(7) 0.8405(5) 0.2176(6) 0.090(3) Uani 1 d . . .
N3A N 0.0922(4) 0.7722(4) 0.2421(5) 0.0526(17) Uani 1 d . . .
N3B N 0.2401(4) 0.7724(4) 0.5098(5) 0.0522(17) Uani 1 d . . .
N3C N 0.0303(4) 0.7672(4) 0.4451(5) 0.0536(17) Uani 1 d . . .
N3D N 0.3019(5) 0.7784(4) 0.3069(5) 0.0517(17) Uani 1 d . . .
C1 C -0.1987(15) 0.6670(10) 0.4661(15) 0.085(6) Uani 0.5 d P . .
H11 H -0.2606 0.6801 0.5003 0.128 Uiso 0.5 calc PR . .
H12 H -0.1705 0.626 0.4953 0.128 Uiso 0.5 calc PR . .
H13 H -0.2159 0.6592 0.397 0.128 Uiso 0.5 calc PR . .
C1A C -0.0518(9) 0.8937(6) 0.0942(8) 0.122(4) Uani 1 d . . .
H11A H -0.0736 0.8923 0.0252 0.183 Uiso 1 calc R . .
H12A H -0.0058 0.9318 0.1054 0.183 Uiso 1 calc R . .
H13A H -0.1121 0.8984 0.1348 0.183 Uiso 1 calc R . .
C1B C 0.3746(9) 0.8987(6) 0.6627(7) 0.110(4) Uani 1 d . . .
H11B H 0.3963 0.8954 0.7316 0.165 Uiso 1 calc R . .
H12B H 0.3256 0.9355 0.6544 0.165 Uiso 1 calc R . .
H13B H 0.4346 0.9071 0.6229 0.165 Uiso 1 calc R . .
C1C C -0.1346(17) 0.8731(13) 0.5866(18) 0.128(11) Uani 0.5 d P . .
H11C H -0.2036 0.8641 0.6099 0.192 Uiso 0.5 calc PR . .
H12C H -0.137 0.9113 0.5417 0.192 Uiso 0.5 calc PR . .
H13C H -0.0885 0.8834 0.6423 0.192 Uiso 0.5 calc PR . .
C1D C 0.4461(10) 0.8996(7) 0.1719(11) 0.156(6) Uani 1 d . . .
H11D H 0.5162 0.8966 0.1482 0.234 Uiso 1 calc R . .
H12D H 0.4416 0.9366 0.2184 0.234 Uiso 1 calc R . .
H13D H 0.3983 0.9074 0.1166 0.234 Uiso 1 calc R . .
C2A C 0.0373(6) 0.8278(5) 0.2172(7) 0.060(3) Uani 1 d . . .
C2B C 0.2894(6) 0.8308(5) 0.5343(7) 0.059(2) Uani 1 d . . .
C2C C 0.0019(7) 0.8221(6) 0.5000(7) 0.068(3) Uani 1 d . . .
C2D C 0.3215(7) 0.8360(6) 0.2562(7) 0.066(3) Uani 1 d . . .
C4A C 0.1060(6) 0.7209(5) 0.1762(6) 0.057(2) Uani 1 d . . .
C4B C 0.2285(6) 0.7180(5) 0.5727(6) 0.055(2) Uani 1 d . . .
C4C C -0.0328(7) 0.7123(5) 0.4312(8) 0.065(3) Uani 1 d . . .
C4D C 0.3752(6) 0.7278(6) 0.3171(7) 0.063(2) Uani 1 d . . .
C5A C 0.0640(6) 0.7277(5) 0.0798(6) 0.064(2) Uani 1 d . . .
H5A H 0.0721 0.6929 0.0335 0.077 Uiso 1 calc R . .
C5B C 0.2709(7) 0.7288(6) 0.6703(6) 0.069(3) Uani 1 d . . .
H5B H 0.2652 0.6944 0.7177 0.083 Uiso 1 calc R . .
C5C C -0.1305(7) 0.7147(6) 0.4739(8) 0.070(3) Uani 1 d . . .
C5D C 0.4729(8) 0.7372(6) 0.2758(8) 0.081(3) Uani 1 d . . .
H5D H 0.5246 0.7039 0.2829 0.098 Uiso 1 calc R . .
C6A C 0.0139(8) 0.7827(6) 0.0548(7) 0.078(3) Uani 1 d . . .
H6A H -0.0139 0.787 -0.0097 0.093 Uiso 1 calc R . .
C6B C 0.3171(8) 0.7848(6) 0.6950(7) 0.081(3) Uani 1 d . . .
H6B H 0.3453 0.7893 0.7593 0.097 Uiso 1 calc R . .
C6C C -0.1577(9) 0.7648(9) 0.5270(11) 0.119(5) Uani 1 d . . .
H6C H -0.2218 0.7629 0.5582 0.143 Uiso 1 calc R . .
C6D C 0.4902(8) 0.7912(8) 0.2288(10) 0.106(5) Uani 1 d . . .
H6D H 0.5554 0.7967 0.2005 0.127 Uiso 1 calc R . .
O1 O -0.0343(8) 1.0315(6) 0.3558(9) 0.210(5) Uani 1 d . . .
O2 O 0.3105(6) 1.0404(4) 0.3403(7) 0.147(4) Uani 1 d . . .
O3 O -0.0222(6) 0.5299(4) 0.4124(6) 0.131(3) Uani 1 d . . .
O4 O 0.2987(5) 0.4806(3) 0.3890(5) 0.097(2) Uani 1 d . . .
O2A O 0.0175(4) 0.8731(3) 0.2767(5) 0.0750(19) Uani 1 d . . .
O2B O 0.3026(4) 0.8772(3) 0.4782(5) 0.0714(18) Uani 1 d . . .
O4C O -0.0078(5) 0.6628(4) 0.3841(5) 0.0789(19) Uani 1 d . . .
O4D O 0.3554(4) 0.6755(3) 0.3596(5) 0.0691(18) Uani 1 d . . .
O4B O 0.1863(4) 0.6660(3) 0.5452(4) 0.0677(18) Uani 1 d . . .
O4A O 0.1551(5) 0.6711(3) 0.2016(5) 0.0749(19) Uani 1 d . . .
O2C O 0.0606(5) 0.8691(4) 0.5130(5) 0.082(2) Uani 1 d . . .
O2D O 0.2578(5) 0.8802(3) 0.2442(4) 0.0732(18) Uani 1 d . . .
O1W O 0.1940(6) 0.5471(4) 0.6452(6) 0.120(3) Uani 1 d . . .
O2W O 0.4603(6) 0.5577(4) 0.3268(6) 0.129(3) Uani 1 d . . .
O3W O 0.4655(5) 0.9566(4) 0.4235(5) 0.106(2) Uani 1 d . . .
O4W O 0.3353(7) 0.4482(5) 0.5826(6) 0.155(4) Uani 1 d . . .
O5W O 0.1690(11) 1.0705(7) 0.6793(12) 0.040(6) Uiso 0.311(12) d P 1 A
O6W O 0.6492(18) 0.8965(13) 0.388(2) 0.104(9) Uiso 0.311(12) d P 1 A
O5W' O 0.153(2) 1.0573(15) 0.600(2) 0.067(12) Uiso 0.189(12) d P 2 A
O6W' O 0.6489(17) 0.9153(12) 0.3237(19) 0.034(8) Uiso 0.189(12) d P 2 A

loop_
_atom_site_aniso_label
_atom_site_aniso_U_11
_atom_site_aniso_U_22
_atom_site_aniso_U_33
_atom_site_aniso_U_23
_atom_site_aniso_U_13
_atom_site_aniso_U_12
Pt1 0.03707(17) 0.0503(2) 0.0521(2) -0.0007(2) -0.00166(12) -0.00064(19)
K1 0.0864(16) 0.0596(14) 0.1080(18) 0.0001(14) -0.0054(14) -0.0021(13)
K2 0.0769(15) 0.0656(15) 0.0940(16) -0.0029(13) -0.0075(13) 0.0053(12)
N1A 0.057(5) 0.089(7) 0.087(6) 0.030(6) -0.016(5) 0.008(5)
N1B 0.080(6) 0.071(6) 0.071(6) -0.007(5) -0.017(5) -0.007(5)
N1C 0.085(7) 0.133(11) 0.124(9) 0.013(8) 0.036(7) 0.030(7)
N1D 0.083(7) 0.103(8) 0.085(6) 0.025(6) 0.016(5) -0.036(6)
N3A 0.034(3) 0.060(5) 0.063(5) 0.006(5) -0.001(3) 0.000(4)
N3B 0.034(3) 0.055(4) 0.067(5) -0.003(4) -0.006(3) 0.002(4)
N3C 0.030(3) 0.072(5) 0.059(4) 0.011(4) 0.005(3) -0.003(4)
N3D 0.036(4) 0.062(5) 0.058(4) 0.000(4) 0.006(3) -0.010(4)
C1 0.070(13) 0.059(14) 0.126(19) 0.003(12) 0.014(13) -0.009(12)
C1A 0.106(9) 0.134(12) 0.124(10) 0.022(9) -0.040(8) -0.017(9)
C1B 0.134(10) 0.108(10) 0.087(8) -0.014(7) -0.035(7) -0.039(8)
C1C 0.084(16) 0.11(2) 0.19(3) -0.06(2) 0.064(18) 0.000(15)
C1D 0.131(12) 0.159(15) 0.179(15) 0.026(12) 0.029(11) -0.014(11)
C2A 0.043(5) 0.076(8) 0.062(7) 0.017(6) -0.004(5) -0.007(5)
C2B 0.043(5) 0.066(7) 0.069(7) -0.012(6) -0.006(5) 0.003(5)
C2C 0.056(7) 0.082(9) 0.068(7) 0.014(6) 0.015(5) 0.024(6)
C2D 0.050(6) 0.089(9) 0.061(6) 0.002(6) 0.012(5) -0.014(6)
C4A 0.049(5) 0.070(7) 0.051(6) -0.006(6) 0.004(4) -0.007(5)
C4B 0.046(5) 0.068(7) 0.051(6) 0.012(5) 0.006(4) 0.014(5)
C4C 0.037(5) 0.078(9) 0.078(7) 0.023(6) -0.005(5) -0.006(5)
C4D 0.039(5) 0.082(7) 0.066(6) -0.005(6) -0.004(4) -0.007(6)
C5A 0.052(5) 0.085(7) 0.055(6) 0.001(6) -0.007(4) 0.000(6)
C5B 0.073(6) 0.086(8) 0.048(6) 0.010(6) 0.001(5) 0.007(6)
C5C 0.046(6) 0.085(10) 0.080(8) 0.016(6) 0.018(5) -0.001(6)
C5D 0.061(7) 0.097(9) 0.088(8) 0.009(7) 0.022(6) -0.002(7)
C6A 0.067(7) 0.103(10) 0.063(7) -0.014(7) -0.006(5) -0.001(6)
C6B 0.073(7) 0.108(11) 0.061(7) -0.004(7) -0.013(5) 0.004(7)
C6C 0.053(7) 0.160(15) 0.145(13) 0.050(12) 0.028(8) -0.020(9)
C6D 0.042(6) 0.145(14) 0.131(12) -0.015(10) 0.007(7) 0.015(8)
O1 0.204(11) 0.166(10) 0.259(13) -0.083(10) 0.024(10) -0.015(9)
O2 0.125(7) 0.105(7) 0.208(9) 0.051(7) -0.037(7) -0.045(6)
O3 0.143(7) 0.094(6) 0.155(8) 0.012(5) 0.001(6) -0.013(5)
O4 0.108(5) 0.073(5) 0.111(6) -0.009(4) -0.002(5) 0.007(4)
O2A 0.061(4) 0.069(5) 0.094(5) 0.002(4) -0.016(4) 0.016(4)
O2B 0.071(4) 0.061(4) 0.082(5) 0.004(4) -0.016(4) -0.019(3)
O4C 0.073(4) 0.079(5) 0.085(5) 0.006(4) -0.005(4) -0.020(4)
O4D 0.058(4) 0.068(5) 0.081(5) 0.000(4) -0.003(3) 0.013(3)
O4B 0.065(4) 0.057(4) 0.081(5) 0.004(4) -0.005(3) -0.011(3)
O4A 0.071(4) 0.073(5) 0.080(5) -0.018(4) -0.009(4) 0.011(4)
O2C 0.079(5) 0.077(5) 0.090(5) -0.024(4) 0.016(4) 0.008(4)
O2D 0.065(4) 0.068(5) 0.087(5) 0.023(4) 0.007(4) -0.001(4)
O1W 0.113(6) 0.097(6) 0.149(7) 0.029(5) -0.009(5) -0.012(5)
O2W 0.127(6) 0.109(7) 0.153(8) 0.022(6) 0.036(6) 0.024(5)
O3W 0.108(5) 0.098(6) 0.111(6) 0.015(4) -0.016(5) -0.017(5)
O4W 0.168(9) 0.152(9) 0.142(8) -0.008(6) -0.021(7) 0.013(7)

loop_
_atom_type_symbol
_atom_type_description
_atom_type_scat_dispersion_real
_atom_type_scat_dispersion_imag
_atom_type_scat_source
C C 0.0033 0.0016 'International Tables Vol C Tables 4.2.6.8 and 6.1.1.4'
H H 0 0 'International Tables Vol C Tables 4.2.6.8 and 6.1.1.4'
N N 0.0061 0.0033 'International Tables Vol C Tables 4.2.6.8 and 6.1.1.4'
O O 0.0106 0.006 'International Tables Vol C Tables 4.2.6.8 and 6.1.1.4'
K K 0.2009 0.2494 'International Tables Vol C Tables 4.2.6.8 and 6.1.1.4'
Pt Pt -1.7033 8.3905 'International Tables Vol C Tables 4.2.6.8 and 6.1.1.4'

loop_
_geom_angle_atom_site_label_1
_geom_angle_atom_site_label_2
_geom_angle_atom_site_label_3
_geom_angle
_geom_angle_site_symmetry_1
_geom_angle_site_symmetry_3
N3C Pt1 N3D 178.0(3) . .
N3C Pt1 N3A 91.5(2) . .
N3D Pt1 N3A 88.8(2) . .
N3C Pt1 N3B 88.6(2) . .
N3D Pt1 N3B 91.1(2) . .
N3A Pt1 N3B 178.6(3) . .
N3C Pt1 K2 91.1(2) . .
N3D Pt1 K2 90.9(2) . .
N3A Pt1 K2 91.1(2) . .
N3B Pt1 K2 90.3(2) . .
N3C Pt1 K1 89.0(2) . .
N3D Pt1 K1 89.0(2) . .
N3A Pt1 K1 89.3(2) . .
N3B Pt1 K1 89.3(2) . .
K2 Pt1 K1 179.59(5) . .
O2C K1 O2A 74.9(2) . .
O2C K1 O2D 114.9(2) . .
O2A K1 O2D 72.1(2) . .
O2C K1 O2B 72.8(2) . .
O2A K1 O2B 115.42(19) . .
O2D K1 O2B 73.4(2) . .
O2C K1 O2 148.5(3) . .
O2A K1 O2 136.2(3) . .
O2D K1 O2 78.8(2) . .
O2B K1 O2 85.5(2) . .
O2C K1 O1 91.7(3) . .
O2A K1 O1 74.1(2) . .
O2D K1 O1 128.6(3) . .
O2B K1 O1 157.7(3) . .
O2 K1 O1 101.4(3) . .
O2C K1 Pt1 57.27(14) . .
O2A K1 Pt1 57.93(13) . .
O2D K1 Pt1 57.63(13) . .
O2B K1 Pt1 57.52(13) . .
O2 K1 Pt1 128.0(2) . .
O1 K1 Pt1 127.1(2) . .
O4B K2 O4A 120.9(2) . .
O4B K2 O4D 77.88(19) . .
O4A K2 O4D 76.0(2) . .
O4B K2 O4C 74.8(2) . .
O4A K2 O4C 75.2(2) . .
O4D K2 O4C 121.1(2) . .
O4B K2 O4 108.6(2) . .
O4A K2 O4 123.6(2) . .
O4D K2 O4 90.6(2) . .
O4C K2 O4 147.5(2) . .
O4B K2 O3 93.7(2) . .
O4A K2 O3 108.3(2) . .
O4D K2 O3 171.6(2) . .
O4C K2 O3 54.9(2) . .
O4 K2 O3 92.8(2) . .
O4B K2 O2 173.6(2) . 2_545
O4A K2 O2 54.6(2) . 2_545
O4D K2 O2 96.1(2) . 2_545
O4C K2 O2 107.0(2) . 2_545
O4 K2 O2 73.4(2) . 2_545
O3 K2 O2 92.3(2) . 2_545
O4B K2 Pt1 60.82(14) . .
O4A K2 Pt1 60.18(14) . .
O4D K2 Pt1 60.60(13) . .
O4C K2 Pt1 60.54(14) . .
O4 K2 Pt1 150.19(16) . .
O3 K2 Pt1 114.78(17) . .
O2 K2 Pt1 114.37(18) 2_545 .
C6A N1A C2A 121.6(9) . .
C6A N1A C1A 122.6(10) . .
C2A N1A C1A 115.8(10) . .
C6B N1B C2B 120.7(9) . .
C6B N1B C1B 120.9(9) . .
C2B N1B C1B 118.4(9) . .
C6C N1C C1C 121.4(15) . .
C6C N1C C2C 120.6(12) . .
C1C N1C C2C 117.9(15) . .
C6D N1D C1D 121.0(11) . .
C6D N1D C2D 121.9(10) . .
C1D N1D C2D 117.0(11) . .
C2A N3A C4A 121.4(8) . .
C2A N3A Pt1 117.7(6) . .
C4A N3A Pt1 120.6(6) . .
C2B N3B C4B 124.8(8) . .
C2B N3B Pt1 115.9(6) . .
C4B N3B Pt1 119.0(6) . .
C4C N3C C2C 122.6(8) . .
C4C N3C Pt1 119.1(6) . .
C2C N3C Pt1 118.2(6) . .
C2D N3D C4D 121.6(8) . .
C2D N3D Pt1 118.1(6) . .
C4D N3D Pt1 120.2(6) . .
C5C C1 H11 109.5 . .
C5C C1 H12 109.5 . .
H11 C1 H12 109.5 . .
C5C C1 H13 109.5 . .
H11 C1 H13 109.5 . .
H12 C1 H13 109.5 . .
N1A C1A H11A 109.5 . .
N1A C1A H12A 109.5 . .
H11A C1A H12A 109.5 . .
N1A C1A H13A 109.5 . .
H11A C1A H13A 109.5 . .
H12A C1A H13A 109.5 . .
N1B C1B H11B 109.5 . .
N1B C1B H12B 109.5 . .
H11B C1B H12B 109.5 . .
N1B C1B H13B 109.5 . .
H11B C1B H13B 109.5 . .
H12B C1B H13B 109.5 . .
N1C C1C H11C 109.5 . .
N1C C1C H12C 109.5 . .
H11C C1C H12C 109.5 . .
N1C C1C H13C 109.5 . .
H11C C1C H13C 109.5 . .
H12C C1C H13C 109.5 . .
N1D C1D H11D 109.5 . .
N1D C1D H12D 109.5 . .
H11D C1D H12D 109.5 . .
N1D C1D H13D 109.5 . .
H11D C1D H13D 109.5 . .
H12D C1D H13D 109.5 . .
O2A C2A N3A 123.1(9) . .
O2A C2A N1A 119.8(9) . .
N3A C2A N1A 117.1(9) . .
O2B C2B N3B 124.6(9) . .
O2B C2B N1B 119.0(9) . .
N3B C2B N1B 116.3(9) . .
O2C C2C N3C 120.9(9) . .
O2C C2C N1C 123.7(11) . .
N3C C2C N1C 115.4(10) . .
O2D C2D N3D 122.8(8) . .
O2D C2D N1D 122.0(10) . .
N3D C2D N1D 115.3(9) . .
O4A C4A N3A 119.6(8) . .
O4A C4A C5A 121.7(9) . .
N3A C4A C5A 118.8(9) . .
O4B C4B N3B 121.6(8) . .
O4B C4B C5B 124.3(9) . .
N3B C4B C5B 114.1(9) . .
O4C C4C N3C 123.3(9) . .
O4C C4C C5C 119.8(10) . .
N3C C4C C5C 116.9(10) . .
O4D C4D N3D 120.9(8) . .
O4D C4D C5D 120.3(10) . .
N3D C4D C5D 118.8(10) . .
C6A C5A C4A 119.8(10) . .
C6A C5A H5A 120.1 . .
C4A C5A H5A 120.1 . .
C6B C5B C4B 121.7(10) . .
C6B C5B H5B 119.2 . .
C4B C5B H5B 119.2 . .
C6C C5C C1 114.6(13) . .
C6C C5C C4C 121.4(11) . .
C1 C5C C4C 123.9(14) . .
C6D C5D C4D 118.9(12) . .
C6D C5D H5D 120.5 . .
C4D C5D H5D 120.5 . .
C5A C6A N1A 121.2(10) . .
C5A C6A H6A 119.4 . .
N1A C6A H6A 119.4 . .
C5B C6B N1B 122.3(10) . .
C5B C6B H6B 118.8 . .
N1B C6B H6B 118.8 . .
C5C C6C N1C 122.8(12) . .
C5C C6C H6C 118.6 . .
N1C C6C H6C 118.6 . .
C5D C6D N1D 123.5(12) . .
C5D C6D H6D 118.3 . .
N1D C6D H6D 118.3 . .
K1 O2 K2 119.1(3) . 2
C2A O2A K1 127.2(6) . .
C2B O2B K1 125.9(6) . .
C4C O4C K2 129.8(6) . .
C4D O4D K2 132.3(5) . .
C4B O4B K2 132.1(6) . .
C4A O4A K2 134.7(6) . .
C2C O2C K1 129.7(7) . .
C2D O2D K1 128.2(6) . .

loop_
_geom_bond_atom_site_label_1
_geom_bond_atom_site_label_2
_geom_bond_distance
_geom_bond_site_symmetry_2
Pt1 N3C 2.033(6) .
Pt1 N3D 2.034(6) .
Pt1 N3A 2.043(6) .
Pt1 N3B 2.054(6) .
Pt1 K2 3.386(2) .
Pt1 K1 3.528(2) .
K1 O2C 2.689(8) .
K1 O2A 2.690(7) .
K1 O2D 2.711(7) .
K1 O2B 2.715(7) .
K1 O2 2.845(8) .
K1 O1 2.981(12) .
K2 O4B 2.708(7) .
K2 O4A 2.710(7) .
K2 O4D 2.725(7) .
K2 O4C 2.743(8) .
K2 O4 2.890(7) .
K2 O3 3.072(8) .
K2 O2 3.151(9) 2_545
N1A C6A 1.353(11) .
N1A C2A 1.411(11) .
N1A C1A 1.436(12) .
N1B C6B 1.353(11) .
N1B C2B 1.413(11) .
N1B C1B 1.455(11) .
N1C C6C 1.330(16) .
N1C C1C 1.35(2) .
N1C C2C 1.446(12) .
N1D C6D 1.341(13) .
N1D C1D 1.381(13) .
N1D C2D 1.417(11) .
N3A C2A 1.362(11) .
N3A C4A 1.382(10) .
N3B C2B 1.371(11) .
N3B C4B 1.399(10) .
N3C C4C 1.383(11) .
N3C C2C 1.387(12) .
N3D C2D 1.372(11) .
N3D C4D 1.398(11) .
C1 C5C 1.306(18) .
C1 H11 0.98 .
C1 H12 0.98 .
C1 H13 0.98 .
C1A H11A 0.98 .
C1A H12A 0.98 .
C1A H13A 0.98 .
C1B H11B 0.98 .
C1B H12B 0.98 .
C1B H13B 0.98 .
C1C H11C 0.98 .
C1C H12C 0.98 .
C1C H13C 0.98 .
C1D H11D 0.98 .
C1D H12D 0.98 .
C1D H13D 0.98 .
C2A O2A 1.250(10) .
C2B O2B 1.221(10) .
C2C O2C 1.222(11) .
C2D O2D 1.221(11) .
C4A O4A 1.230(10) .
C4A C5A 1.422(11) .
C4B O4B 1.232(10) .
C4B C5B 1.449(12) .
C4C O4C 1.231(10) .
C4C C5C 1.417(13) .
C4D O4D 1.228(10) .
C4D C5D 1.419(12) .
C5A C6A 1.319(12) .
C5A H5A 0.95 .
C5B C6B 1.313(13) .
C5B H5B 0.95 .
C5C C6C 1.294(16) .
C5D C6D 1.282(14) .
C5D H5D 0.95 .
C6A H6A 0.95 .
C6B H6B 0.95 .
C6C H6C 0.95 .
C6D H6D 0.95 .
O2 K2 3.151(9) 2
